data_7152603
loop_
_publ_author_name
'Spence, Graeme T.'
'White, Nicholas G.'
'Beer, Paul D.'

_publ_section_title
;
 Investigating the effect of macrocycle size in anion templated
 imidazolium-based interpenetrated and interlocked assemblies.
;
_journal_issue 36
_journal_name_full 'Organic &amp; biomolecular chemistry'
_journal_page_first 7282
_journal_page_last 7291
_journal_paper_doi 10.1039/c2ob26237a
_journal_volume 10
_journal_year 2012
_chemical_compound_source synthesized
_chemical_formula_moiety 'C34 H42 N2 O7'
_chemical_formula_sum 'C34 H42 N2 O7'
_chemical_formula_weight 590.72
_space_group_IT_number 14
_symmetry_cell_setting monoclinic
_symmetry_space_group_name_Hall '-P 2ybc'
_symmetry_space_group_name_H-M 'P 1 21/c 1'
_atom_sites_solution_hydrogens difmap
_atom_sites_solution_primary other
_cell_angle_alpha 90
_cell_angle_beta 100.766(3)
_cell_angle_gamma 90
_cell_formula_units_Z 4
_cell_length_a 18.3395(6)
_cell_length_b 19.6643(5)
_cell_length_c 8.8486(2)
_cell_measurement_reflns_used 8708
_cell_measurement_temperature 100
_cell_measurement_theta_max 32.1760
_cell_measurement_theta_min 1.4858
_cell_volume 3134.93(15)
_computing_cell_refinement 'CrysAlisPro, (Oxford Diffraction, 2011)'
_computing_data_collection 'Crystal Clear (Rigaku, 1997--2002)'
_computing_data_reduction 'CrysAlisPro, (Oxford Diffraction, 2011)'
_computing_publication_material 'CRYSTALS (Betteridge et al., 2003)'
_computing_structure_refinement 'CRYSTALS (Betteridge et al., 2003)'
_computing_structure_solution 'Superflip (Palatinus & Chapuis, 2007)'
_diffrn_ambient_temperature 100
_diffrn_measured_fraction_theta_full 0.995
_diffrn_measured_fraction_theta_max 0.915
_diffrn_measurement_device Area
_diffrn_measurement_device_type synchrotron
_diffrn_measurement_method \w
_diffrn_radiation_monochromator synchrotron
_diffrn_radiation_type synchrotron
_diffrn_radiation_wavelength 0.68890
_diffrn_reflns_av_R_equivalents 0.0466
_diffrn_reflns_limit_h_max 27
_diffrn_reflns_limit_h_min -26
_diffrn_reflns_limit_k_max 29
_diffrn_reflns_limit_k_min -27
_diffrn_reflns_limit_l_max 10
_diffrn_reflns_limit_l_min -13
_diffrn_reflns_number 42173
_diffrn_reflns_theta_full 27.349
_diffrn_reflns_theta_max 32.175
_diffrn_reflns_theta_min 1.486
_diffrn_standards_number 0
_exptl_absorpt_coefficient_mu 0.087
_exptl_absorpt_correction_T_max 1.00
_exptl_absorpt_correction_T_min 0.42
_exptl_absorpt_correction_type multi-scan
_exptl_absorpt_process_details 'CrysAlisPro, (Oxford Diffraction, 2011)'
_exptl_crystal_colour colourless
_exptl_crystal_density_diffrn 1.252
_exptl_crystal_density_method 'not measured'
_exptl_crystal_description plate
_exptl_crystal_F_000 1264.000
_exptl_crystal_size_max 0.15
_exptl_crystal_size_mid 0.04
_exptl_crystal_size_min 0.01
_refine_diff_density_max 1.06
_refine_diff_density_min -0.89
_refine_ls_extinction_method None
_refine_ls_goodness_of_fit_ref 0.9337
_refine_ls_hydrogen_treatment constr
_refine_ls_matrix_type full
_refine_ls_number_parameters 523
_refine_ls_number_reflns 7050
_refine_ls_number_restraints 1147
_refine_ls_R_factor_all 0.0860
_refine_ls_R_factor_gt 0.0738
_refine_ls_shift/su_max 0.0002092
_refine_ls_shift/su_mean 0.0000158
_refine_ls_structure_factor_coef Fsqd
_refine_ls_weighting_details
;
Method, part 1, Chebychev polynomial, (Watkin, 1994, Prince, 1982)
[weight] = 1.0/[A~0~*T~0~(x)+A~1~*T~1~(x) ... +A~n-1~]*T~n-1~(x)]
where A~i~ are the Chebychev coefficients listed below and x= Fcalc/Fmax
Method = Robust Weighting (Prince, 1982)
W = [weight] * [1-(deltaF/6*sigmaF)^2^]^2^
A~i~ are:
0.320E+04 0.520E+04 0.312E+04 0.126E+04 272.
;
_refine_ls_weighting_scheme calc
_refine_ls_wR_factor_all 0.1692
_refine_ls_wR_factor_gt 0.1580
_refine_ls_wR_factor_ref 0.1692
_reflns_limit_h_max 26
_reflns_limit_h_min -27
_reflns_limit_k_max 29
_reflns_limit_k_min 0
_reflns_limit_l_max 13
_reflns_limit_l_min 0
_reflns_number_gt 5755
_reflns_number_total 11113
_reflns_threshold_expression I>2.0\s(I)
_oxford_diffrn_Wilson_B_factor 2.56
_oxford_diffrn_Wilson_scale 0.03
_oxford_refine_ls_r_factor_ref 0.0860
_oxford_refine_ls_scale 7.02(18)
_oxford_reflns_number_all 7050
_oxford_reflns_threshold_expression_ref I>-3.0\s(I)
_cod_data_source_file c2ob26237a.txt
_cod_data_source_block macrocycle
_cod_depositor_comments
;
The following automatic conversions were performed:

'_atom_sites_solution_primary' value 'Other' changed to 'other'
according to /home/saulius/struct/CIF-dictionaries/cif_core.dic
dictionary named 'cif_core.dic' version 2.4.1 from 2010-06-29.

Automatic conversion script
Id: cif_fix_values 1891 2012-01-12 08:04:46Z andrius 
;
_cod_original_sg_symbol_H-M 'P 21/c '
_cod_database_code 7152603

loop_
_symmetry_equiv_pos_as_xyz
x,y,z
-x,-y,-z
x,-y+1/2,z+1/2
-x,y+1/2,-z+1/2

loop_
_atom_site_label
_atom_site_type_symbol
_atom_site_fract_x
_atom_site_fract_y
_atom_site_fract_z
_atom_site_U_iso_or_equiv
_atom_site_occupancy
_atom_site_adp_type
_atom_site_refinement_flags_posn
_atom_site_refinement_flags_adp
_atom_site_disorder_group
C1 C 0.02124(14) 0.28076(13) 0.0238(3) 0.0339 1.0000 Uani . . .
C2 C -0.02659(14) 0.39728(15) 0.0560(4) 0.0414 1.0000 Uani . . .
C3 C 0.06036(16) 0.37552(16) -0.1286(3) 0.0401 1.0000 Uani . . .
C4 C 0.04106(13) 0.35642(13) 0.0278(3) 0.0291 1.0000 Uani . . .
C5 C 0.10671(12) 0.37302(12) 0.1573(3) 0.0246 1.0000 Uani . . .
C6 C 0.14128(12) 0.43631(12) 0.1614(3) 0.0233 1.0000 Uani . . .
C7 C 0.20032(12) 0.45423(11) 0.2782(2) 0.0222 1.0000 Uani . . .
C8 C 0.22447(12) 0.40861(12) 0.3981(2) 0.0236 1.0000 Uani . . .
C9 C 0.19176(13) 0.34496(12) 0.3942(2) 0.0249 1.0000 Uani . . .
C10 C 0.13379(13) 0.32686(12) 0.2742(3) 0.0265 1.0000 Uani . . .
C11 C 0.23859(12) 0.52083(11) 0.2606(3) 0.0241 1.0000 Uani . U .
O12 O 0.22636(11) 0.55145(9) 0.1372(2) 0.0353 1.0000 Uani . . .
N13 N 0.28648(11) 0.54284(11) 0.3837(2) 0.0302 1.0000 Uani . U .
C14 C 0.33233(12) 0.60350(12) 0.3805(3) 0.0327 1.0000 Uani D U .
C15 C 0.4090(2) 0.5838(3) 0.3559(7) 0.0291 0.6000 Uani D U 1
C16 C 0.4706(2) 0.6207(2) 0.4252(6) 0.0412 0.6000 Uani D U 1
C17 C 0.5424(2) 0.6047(2) 0.4080(6) 0.0382 0.6000 Uani D U 1
C18 C 0.5543(3) 0.5515(4) 0.3169(7) 0.0339 0.6000 Uani D U 1
C19 C 0.4948(3) 0.5132(3) 0.2441(7) 0.0640 0.6000 Uani D U 1
C20 C 0.4235(2) 0.5296(3) 0.2641(6) 0.0534 0.6000 Uani D U 1
O21 O 0.62753(10) 0.54290(11) 0.3143(2) 0.0402 1.0000 Uani . U .
C22 C 0.64209(18) 0.5098(3) 0.1818(4) 0.0722 1.0000 Uani . U .
C23 C 0.72434(17) 0.5104(2) 0.1872(3) 0.0580 1.0000 Uani . . .
O24 O 0.75831(9) 0.46834(10) 0.3131(2) 0.0327 1.0000 Uani . . .
C25 C 0.83420(14) 0.45549(14) 0.3092(3) 0.0348 1.0000 Uani . . .
C26 C 0.86868(14) 0.41729(14) 0.4517(3) 0.0339 1.0000 Uani . . .
O27 O 0.83574(10) 0.35213(9) 0.4516(2) 0.0340 1.0000 Uani . . .
C28 C 0.85362(14) 0.32019(14) 0.5974(3) 0.0329 1.0000 Uani . U .
C29 C 0.82256(14) 0.24948(13) 0.5906(3) 0.0351 1.0000 Uani . U .
O30 O 0.74466(10) 0.25252(9) 0.5702(3) 0.0395 1.0000 Uani . U .
C31 C 0.7200(3) 0.1842(4) 0.5682(9) 0.0460 0.6000 Uani D U 3
C32 C 0.6375(3) 0.1833(3) 0.5077(6) 0.0474 0.6000 Uani D U 3
O33 O 0.5992(2) 0.2072(2) 0.6209(4) 0.0414 0.6000 Uani D U 3
C34 C 0.5235(2) 0.1985(2) 0.5972(5) 0.0365 0.6000 Uani D U 3
C35 C 0.4803(3) 0.1746(4) 0.4701(7) 0.0870 0.6000 Uani D U 3
C38 C 0.4133(3) 0.2069(3) 0.7050(6) 0.0752 0.6000 Uani D U 3
C40 C 0.28064(14) 0.18089(13) 0.5624(3) 0.0344 1.0000 Uani D U .
N41 N 0.24087(12) 0.23381(10) 0.4630(2) 0.0294 1.0000 Uani . U .
C42 C 0.22372(14) 0.29427(12) 0.5165(3) 0.0276 1.0000 Uani . U .
O43 O 0.23380(12) 0.30978(9) 0.65400(19) 0.0380 1.0000 Uani . U .
C115 C 0.4105(3) 0.5899(4) 0.3657(10) 0.0270 0.4000 Uani D U 2
C120 C 0.4244(3) 0.5718(3) 0.2244(7) 0.0351 0.4000 Uani D U 2
C119 C 0.4963(3) 0.5563(3) 0.2054(7) 0.0332 0.4000 Uani D U 2
C118 C 0.5547(4) 0.5612(4) 0.3304(9) 0.0248 0.4000 Uani D U 2
C117 C 0.5404(3) 0.5822(3) 0.4719(7) 0.0305 0.4000 Uani D U 2
C116 C 0.4684(3) 0.5966(3) 0.4886(7) 0.0294 0.4000 Uani D U 2
C37 C 0.3645(2) 0.1867(3) 0.5743(6) 0.0408 0.6000 Uani D U 3
C36 C 0.4033(3) 0.1694(4) 0.4585(6) 0.0865 0.6000 Uani D U 3
C39 C 0.4898(3) 0.2123(4) 0.7165(6) 0.0794 0.6000 Uani D U 3
C135 C 0.4682(3) 0.1183(3) 0.6788(7) 0.0338 0.4000 Uani D U 4
C136 C 0.3925(3) 0.1238(3) 0.6612(6) 0.0328 0.4000 Uani D U 4
C138 C 0.3946(4) 0.2259(4) 0.5138(10) 0.0883 0.4000 Uani D U 4
C139 C 0.4705(4) 0.2220(4) 0.5324(10) 0.0933 0.4000 Uani D U 4
C137 C 0.3611(3) 0.1796(4) 0.5811(10) 0.0411 0.4000 Uani D U 4
C134 C 0.5070(3) 0.1675(3) 0.6141(9) 0.0531 0.4000 Uani D U 4
O133 O 0.5829(3) 0.1584(3) 0.6349(6) 0.0479 0.4000 Uani D U 4
C132 C 0.6217(4) 0.2116(4) 0.5759(14) 0.0526 0.4000 Uani D U 4
C131 C 0.7044(4) 0.1922(5) 0.6084(13) 0.0401 0.4000 Uani D U 4
H11 H 0.0624 0.2521 0.0103 0.0506 1.0000 Uiso R . .
H13 H -0.0200 0.2719 -0.0603 0.0503 1.0000 Uiso R . .
H12 H 0.0048 0.2668 0.1167 0.0504 1.0000 Uiso R . .
H21 H -0.0157 0.4456 0.0654 0.0615 1.0000 Uiso R . .
H23 H -0.0676 0.3903 -0.0284 0.0614 1.0000 Uiso R . .
H22 H -0.0410 0.3822 0.1511 0.0622 1.0000 Uiso R . .
H31 H 0.0683 0.4240 -0.1341 0.0594 1.0000 Uiso R . .
H33 H 0.0191 0.3644 -0.2113 0.0599 1.0000 Uiso R . .
H32 H 0.1055 0.3521 -0.1462 0.0599 1.0000 Uiso R . .
H61 H 0.1258 0.4684 0.0850 0.0275 1.0000 Uiso R . .
H81 H 0.2640 0.4202 0.4796 0.0276 1.0000 Uiso R . .
H101 H 0.1136 0.2827 0.2745 0.0322 1.0000 Uiso R . .
H161 H 0.4638 0.6573 0.4885 0.0504 0.6000 Uiso R . 1
H171 H 0.5825 0.6301 0.4599 0.0475 0.6000 Uiso R . 1
H191 H 0.5020 0.4768 0.1805 0.0761 0.6000 Uiso R . 1
H201 H 0.3837 0.5031 0.2149 0.0642 0.6000 Uiso R . 1
H221 H 0.6170 0.5326 0.0899 0.0876 1.0000 Uiso R . .
H222 H 0.6257 0.4632 0.1835 0.0852 1.0000 Uiso R . .
H231 H 0.7441 0.5582 0.2007 0.0716 1.0000 Uiso R . .
H232 H 0.7344 0.4909 0.0922 0.0702 1.0000 Uiso R . .
H252 H 0.8594 0.4989 0.3049 0.0412 1.0000 Uiso R . .
H251 H 0.8376 0.4287 0.2174 0.0406 1.0000 Uiso R . .
H262 H 0.9222 0.4138 0.4545 0.0411 1.0000 Uiso R . .
H261 H 0.8604 0.4428 0.5432 0.0410 1.0000 Uiso R . .
H282 H 0.9082 0.3171 0.6308 0.0394 1.0000 Uiso R . .
H281 H 0.8333 0.3475 0.6715 0.0387 1.0000 Uiso R . .
H291 H 0.8421 0.2256 0.6876 0.0424 1.0000 Uiso R . .
H292 H 0.8367 0.2247 0.5045 0.0424 1.0000 Uiso R . .
H312 H 0.7299 0.1652 0.6722 0.0542 0.6000 Uiso R . 3
H311 H 0.7446 0.1571 0.5021 0.0542 0.6000 Uiso R . 3
H321 H 0.6247 0.2113 0.4169 0.0544 0.6000 Uiso R . 3
H322 H 0.6221 0.1364 0.4836 0.0561 0.6000 Uiso R . 3
H351 H 0.5013 0.1633 0.3854 0.1014 0.6000 Uiso R . 3
H381 H 0.3934 0.2150 0.7936 0.0862 0.6000 Uiso R . 3
H1201 H 0.3858 0.5701 0.1389 0.0401 0.4000 Uiso R . 2
H1191 H 0.5052 0.5443 0.1086 0.0390 0.4000 Uiso R . 2
H1171 H 0.5796 0.5867 0.5560 0.0350 0.4000 Uiso R . 2
H1161 H 0.4590 0.6108 0.5836 0.0338 0.4000 Uiso R . 2
H361 H 0.3753 0.1548 0.3643 0.1003 0.6000 Uiso R . 3
H391 H 0.5197 0.2234 0.8140 0.0904 0.6000 Uiso R . 3
H1351 H 0.4927 0.0806 0.7310 0.0411 0.4000 Uiso R . 4
H1361 H 0.3642 0.0912 0.7007 0.0391 0.4000 Uiso R . 4
H1381 H 0.3678 0.2612 0.4584 0.1000 0.4000 Uiso R . 4
H1391 H 0.4975 0.2568 0.4966 0.1071 0.4000 Uiso R . 4
H1321 H 0.6142 0.2542 0.6255 0.0620 0.4000 Uiso R . 4
H1322 H 0.6054 0.2158 0.4649 0.0617 0.4000 Uiso R . 4
H1312 H 0.7196 0.1801 0.7160 0.0481 0.4000 Uiso R . 4
H1311 H 0.7134 0.1541 0.5444 0.0478 0.4000 Uiso R . 4
H411 H 0.2378 0.2298 0.3639 0.0349 1.0000 Uiso R . .
H131 H 0.2861 0.5243 0.4707 0.0360 1.0000 Uiso R . .
H142 H 0.3352 0.6266 0.4779 0.0403 1.0000 Uiso R . .
H401 H 0.2678 0.1868 0.6639 0.0413 1.0000 Uiso R . .
H402 H 0.2619 0.1358 0.5172 0.0409 1.0000 Uiso R . .
H141 H 0.3070 0.6330 0.2986 0.0403 1.0000 Uiso R . .

loop_
_atom_site_aniso_label
_atom_site_aniso_U_11
_atom_site_aniso_U_22
_atom_site_aniso_U_33
_atom_site_aniso_U_23
_atom_site_aniso_U_13
_atom_site_aniso_U_12
C1 0.0296(12) 0.0340(13) 0.0367(13) -0.0010(10) 0.0025(10) -0.0071(10)
C2 0.0255(12) 0.0402(15) 0.0546(17) -0.0002(13) -0.0025(11) 0.0010(11)
C3 0.0412(14) 0.0492(16) 0.0260(12) 0.0043(11) -0.0038(10) -0.0159(12)
C4 0.0226(11) 0.0336(12) 0.0293(12) 0.0030(10) -0.0001(9) -0.0047(9)
C5 0.0212(10) 0.0295(11) 0.0233(10) 0.0013(9) 0.0048(8) -0.0019(8)
C6 0.0231(10) 0.0253(11) 0.0220(10) 0.0031(8) 0.0054(8) 0.0021(8)
C7 0.0224(10) 0.0228(10) 0.0227(10) -0.0017(8) 0.0078(8) 0.0012(8)
C8 0.0239(10) 0.0275(11) 0.0201(10) -0.0018(8) 0.0061(8) 0.0008(8)
C9 0.0286(11) 0.0285(11) 0.0189(10) 0.0019(8) 0.0078(8) 0.0012(9)
C10 0.0283(11) 0.0267(11) 0.0254(11) 0.0024(9) 0.0070(9) -0.0056(9)
C11 0.0265(10) 0.0221(10) 0.0251(10) -0.0027(8) 0.0083(8) 0.0007(8)
O12 0.0478(11) 0.0256(9) 0.0307(9) 0.0034(7) 0.0027(8) -0.0068(8)
N13 0.0304(10) 0.0343(11) 0.0262(10) -0.0032(8) 0.0060(8) -0.0080(8)
C14 0.0289(10) 0.0297(11) 0.0403(13) -0.0083(10) 0.0085(9) -0.0050(8)
C15 0.0263(12) 0.026(3) 0.034(3) -0.006(2) 0.0027(16) -0.0027(16)
C16 0.0290(13) 0.029(2) 0.064(3) -0.023(2) 0.004(2) -0.0017(16)
C17 0.0262(14) 0.028(2) 0.059(3) -0.0111(19) 0.003(2) -0.0043(16)
C18 0.0261(11) 0.048(3) 0.028(2) -0.007(2) 0.0051(18) 0.0021(17)
C19 0.0326(15) 0.075(4) 0.081(4) -0.055(3) 0.002(2) 0.004(2)
C20 0.0284(15) 0.053(3) 0.076(3) -0.041(2) 0.001(2) -0.003(2)
O21 0.0263(8) 0.0627(13) 0.0313(9) 0.0025(8) 0.0050(7) 0.0058(8)
C22 0.0365(16) 0.151(4) 0.0286(14) -0.0141(17) 0.0040(12) 0.021(2)
C23 0.0376(15) 0.110(3) 0.0288(14) 0.0164(17) 0.0131(12) 0.0206(18)
O24 0.0269(9) 0.0444(10) 0.0290(9) 0.0012(8) 0.0105(7) -0.0001(7)
C25 0.0278(12) 0.0414(14) 0.0377(13) 0.0021(11) 0.0128(10) -0.0011(10)
C26 0.0262(11) 0.0382(14) 0.0380(13) -0.0028(11) 0.0081(10) -0.0039(10)
O27 0.0366(9) 0.0325(9) 0.0319(9) -0.0030(7) 0.0041(7) -0.0020(7)
C28 0.0246(11) 0.0363(13) 0.0369(13) -0.0011(11) 0.0031(9) 0.0021(9)
C29 0.0298(12) 0.0306(13) 0.0461(15) -0.0001(11) 0.0101(11) 0.0053(9)
O30 0.0292(9) 0.0274(9) 0.0619(13) -0.0034(9) 0.0085(8) 0.0002(7)
C31 0.0362(17) 0.0296(18) 0.077(4) -0.018(3) 0.022(2) -0.0040(18)
C32 0.0374(17) 0.046(3) 0.063(3) -0.027(2) 0.0202(18) -0.0118(18)
O33 0.0326(13) 0.046(2) 0.0481(19) -0.0131(16) 0.0124(13) -0.0016(15)
C34 0.0309(13) 0.036(2) 0.043(2) -0.0082(18) 0.0077(13) 0.0011(17)
C35 0.0472(18) 0.143(5) 0.075(3) -0.069(4) 0.023(2) -0.037(3)
C38 0.0378(16) 0.150(5) 0.038(2) -0.033(3) 0.0081(17) 0.000(3)
C40 0.0493(12) 0.0285(12) 0.0247(11) 0.0012(9) 0.0051(9) 0.0054(10)
N41 0.0431(12) 0.0280(10) 0.0172(9) 0.0010(7) 0.0058(8) 0.0012(8)
C42 0.0360(12) 0.0269(11) 0.0202(10) 0.0019(9) 0.0062(9) -0.0018(9)
O43 0.0668(13) 0.0289(9) 0.0182(8) 0.0010(7) 0.0077(8) 0.0035(9)
C115 0.030(2) 0.022(4) 0.030(3) 0.007(3) 0.0092(16) -0.004(3)
C120 0.0278(18) 0.038(3) 0.038(2) -0.015(3) 0.0029(17) 0.004(3)
C119 0.0276(17) 0.041(3) 0.030(2) -0.004(3) 0.0037(15) 0.004(3)
C118 0.027(2) 0.023(3) 0.024(3) 0.011(3) 0.0056(17) 0.002(3)
C117 0.0313(18) 0.031(3) 0.030(2) 0.001(2) 0.0065(18) 0.000(2)
C116 0.0315(17) 0.025(3) 0.033(2) -0.001(2) 0.0085(17) -0.003(2)
C37 0.0466(14) 0.048(4) 0.025(2) -0.001(2) 0.0009(13) 0.015(2)
C36 0.0466(18) 0.151(5) 0.066(3) -0.073(4) 0.020(2) -0.037(3)
C39 0.0380(16) 0.151(5) 0.050(3) -0.032(3) 0.0114(18) 0.000(3)
C135 0.0356(18) 0.030(3) 0.036(3) 0.002(2) 0.007(2) -0.0003(19)
C136 0.0359(17) 0.032(3) 0.032(3) 0.003(2) 0.008(2) -0.0009(18)
C138 0.045(2) 0.051(4) 0.169(7) 0.065(4) 0.021(4) 0.019(3)
C139 0.045(2) 0.049(4) 0.187(7) 0.067(4) 0.025(5) 0.016(3)
C137 0.050(3) 0.022(3) 0.055(5) -0.002(3) 0.019(3) 0.013(2)
C134 0.0322(18) 0.033(3) 0.096(5) 0.027(3) 0.017(3) 0.008(2)
O133 0.0327(17) 0.031(2) 0.083(4) 0.015(2) 0.018(2) 0.0082(17)
C132 0.036(2) 0.035(4) 0.093(6) 0.016(4) 0.029(4) 0.009(2)
C131 0.033(2) 0.027(4) 0.061(5) 0.010(4) 0.011(3) 0.003(3)

loop_
_atom_type_symbol
_atom_type_scat_dispersion_real
_atom_type_scat_dispersion_imag
_atom_type_scat_Cromer_Mann_a1
_atom_type_scat_Cromer_Mann_b1
_atom_type_scat_Cromer_Mann_a2
_atom_type_scat_Cromer_Mann_b2
_atom_type_scat_Cromer_Mann_a3
_atom_type_scat_Cromer_Mann_b3
_atom_type_scat_Cromer_Mann_a4
_atom_type_scat_Cromer_Mann_b4
_atom_type_scat_Cromer_Mann_c
_atom_type_scat_source
C 0.0033 0.0016 2.3100 20.8439 1.0200 10.2075 1.5886 0.5687 0.8650 51.6512 0.2156 'International Tables Vol C 4.2.6.8 and 6.1.1.4'
H 0.0000 0.0000 0.4930 10.5109 0.3229 26.1257 0.1402 3.1424 0.0408 57.7998 0.0030 'International Tables Vol C 4.2.6.8 and 6.1.1.4'
N 0.0061 0.0033 12.2126 0.0057 3.1322 9.8933 2.0125 28.9975 1.1663 0.5826 -11.5290 'International Tables Vol C 4.2.6.8 and 6.1.1.4'
O 0.0106 0.0060 3.0485 13.2771 2.2868 5.7011 1.5463 0.3239 0.8670 32.9089 0.2508 'International Tables Vol C 4.2.6.8 and 6.1.1.4'

loop_
_geom_angle_atom_site_label_1
_geom_angle_atom_site_label_2
_geom_angle_atom_site_label_3
_geom_angle
_geom_angle_publ_flag
C4 C1 H11 112.4 no
C4 C1 H13 109.8 no
H11 C1 H13 108.4 no
C4 C1 H12 111.6 no
H11 C1 H12 108.2 no
H13 C1 H12 106.1 no
C4 C2 H21 111.5 no
C4 C2 H23 109.6 no
H21 C2 H23 108.9 no
C4 C2 H22 109.9 no
H21 C2 H22 107.9 no
H23 C2 H22 109.1 no
C4 C3 H31 110.4 no
C4 C3 H33 110.2 no
H31 C3 H33 106.6 no
C4 C3 H32 111.7 no
H31 C3 H32 108.2 no
H33 C3 H32 109.6 no
C3 C4 C2 110.3(2) yes
C3 C4 C1 108.1(2) yes
C2 C4 C1 108.4(2) yes
C3 C4 C5 109.88(19) yes
C2 C4 C5 108.2(2) yes
C1 C4 C5 112.0(2) yes
C4 C5 C6 119.9(2) yes
C4 C5 C10 122.4(2) yes
C6 C5 C10 117.7(2) yes
C5 C6 C7 122.1(2) yes
C5 C6 H61 120.8 no
C7 C6 H61 117.2 no
C6 C7 C8 119.5(2) yes
C6 C7 C11 117.1(2) yes
C8 C7 C11 123.3(2) yes
C7 C8 C9 119.1(2) yes
C7 C8 H81 120.7 no
C9 C8 H81 120.1 no
C8 C9 C10 120.8(2) yes
C8 C9 C42 118.1(2) yes
C10 C9 C42 121.0(2) yes
C9 C10 C5 120.7(2) yes
C9 C10 H101 118.3 no
C5 C10 H101 121.0 no
C7 C11 O12 120.4(2) yes
C7 C11 N13 116.4(2) yes
O12 C11 N13 123.2(2) yes
C11 N13 C14 122.7(2) yes
C11 N13 H131 118.8 no
C14 N13 H131 117.9 no
N13 C14 C15 110.3(3) yes
N13 C14 H142 107.6 no
C15 C14 H142 110.5 no
N13 C14 H141 107.7 no
C15 C14 H141 111.8 no
H142 C14 H141 108.8 no
C14 C15 C16 120.3(4) yes
C14 C15 C20 124.2(4) yes
C16 C15 C20 115.4(3) yes
C15 C16 C17 122.9(4) yes
C15 C16 H161 118.7 no
C17 C16 H161 118.4 no
C16 C17 C18 119.9(4) yes
C16 C17 H171 120.0 no
C18 C17 H171 120.1 no
C17 C18 C19 119.6(5) yes
C17 C18 O21 112.0(5) yes
C19 C18 O21 128.4(5) yes
C18 C19 C20 119.6(4) yes
C18 C19 H191 120.7 no
C20 C19 H191 119.8 no
C15 C20 C19 122.5(4) yes
C15 C20 H201 118.8 no
C19 C20 H201 118.7 no
C18 O21 C22 114.4(3) yes
O21 C22 C23 108.4(3) yes
O21 C22 H221 110.5 no
C23 C22 H221 109.9 no
O21 C22 H222 108.5 no
C23 C22 H222 108.8 no
H221 C22 H222 110.6 no
C22 C23 O24 107.9(3) yes
C22 C23 H231 110.4 no
O24 C23 H231 110.6 no
C22 C23 H232 108.8 no
O24 C23 H232 108.6 no
H231 C23 H232 110.4 no
C23 O24 C25 111.66(19) yes
O24 C25 C26 109.2(2) yes
O24 C25 H252 108.6 no
C26 C25 H252 110.0 no
O24 C25 H251 109.3 no
C26 C25 H251 110.2 no
H252 C25 H251 109.4 no
C25 C26 O27 109.8(2) yes
C25 C26 H262 108.6 no
O27 C26 H262 111.2 no
C25 C26 H261 109.2 no
O27 C26 H261 109.2 no
H262 C26 H261 108.7 no
C26 O27 C28 111.96(19) yes
O27 C28 C29 110.7(2) yes
O27 C28 H282 110.4 no
C29 C28 H282 108.1 no
O27 C28 H281 108.4 no
C29 C28 H281 110.3 no
H282 C28 H281 109.0 no
C28 C29 O30 109.6(2) yes
C28 C29 H291 109.4 no
O30 C29 H291 109.1 no
C28 C29 H292 109.8 no
O30 C29 H292 109.3 no
H291 C29 H292 109.6 no
C29 O30 C31 105.9(3) yes
O30 C31 C32 108.2(5) yes
O30 C31 H312 110.4 no
C32 C31 H312 109.1 no
O30 C31 H311 110.3 no
C32 C31 H311 109.3 no
H312 C31 H311 109.6 no
C31 C32 O33 110.2(4) yes
C31 C32 H321 111.1 no
O33 C32 H321 109.0 no
C31 C32 H322 108.6 no
O33 C32 H322 108.0 no
H321 C32 H322 110.0 no
C32 O33 C34 118.3(4) yes
O33 C34 C35 126.6(4) yes
O33 C34 C39 117.0(4) yes
C35 C34 C39 116.3(4) yes
C34 C35 C36 121.3(4) yes
C34 C35 H351 119.4 no
C36 C35 H351 119.2 no
C37 C38 C39 124.7(4) yes
C37 C38 H381 117.2 no
C39 C38 H381 118.0 no
N41 C40 C37 111.7(3) yes
N41 C40 H401 106.8 no
C37 C40 H401 109.9 no
N41 C40 H402 107.0 no
C37 C40 H402 111.0 no
H401 C40 H402 110.3 no
C40 N41 C42 122.8(2) yes
C40 N41 H411 118.1 no
C42 N41 H411 117.4 no
C9 C42 N41 114.8(2) yes
C9 C42 O43 120.7(2) yes
N41 C42 O43 124.5(2) yes
C14 C115 C120 118.3(6) yes
C14 C115 C116 121.8(6) yes
C120 C115 C116 119.9(4) yes
C115 C120 C119 120.6(5) yes
C115 C120 H1201 120.5 no
C119 C120 H1201 119.0 no
C120 C119 C118 119.6(5) yes
C120 C119 H1191 119.9 no
C118 C119 H1191 120.4 no
O21 C118 C119 120.2(6) yes
O21 C118 C117 120.5(6) yes
C119 C118 C117 119.3(6) yes
C118 C117 C116 120.1(5) yes
C118 C117 H1171 119.9 no
C116 C117 H1171 120.1 no
C117 C116 C115 120.4(5) yes
C117 C116 H1161 119.8 no
C115 C116 H1161 119.8 no
C40 C37 C38 124.4(4) yes
C40 C37 C36 125.3(4) yes
C38 C37 C36 110.2(4) yes
C35 C36 C37 125.1(4) yes
C35 C36 H361 117.7 no
C37 C36 H361 117.1 no
C38 C39 C34 122.1(4) yes
C38 C39 H391 119.0 no
C34 C39 H391 118.8 no
C136 C135 C134 119.0(5) yes
C136 C135 H1351 119.8 no
C134 C135 H1351 121.2 no
C135 C136 C137 116.1(5) yes
C135 C136 H1361 121.7 no
C137 C136 H1361 122.2 no
C139 C138 C137 117.3(5) yes
C139 C138 H1381 121.7 no
C137 C138 H1381 120.9 no
C138 C139 C134 118.9(5) yes
C138 C139 H1391 120.6 no
C134 C139 H1391 120.3 no
C40 C137 C136 113.0(6) yes
C40 C137 C138 119.4(6) yes
C136 C137 C138 127.4(5) yes
C139 C134 C135 121.2(5) yes
C139 C134 O133 123.0(6) yes
C135 C134 O133 115.8(5) yes
C134 O133 C132 114.7(5) yes
O133 C132 C131 107.1(6) yes
O133 C132 H1321 110.3 no
C131 C132 H1321 110.5 no
O133 C132 H1322 110.7 no
C131 C132 H1322 108.4 no
H1321 C132 H1322 109.8 no
C132 C131 O30 106.1(7) yes
C132 C131 H1312 109.6 no
O30 C131 H1312 111.1 no
C132 C131 H1311 110.5 no
O30 C131 H1311 110.0 no
H1312 C131 H1311 109.5 no

loop_
_geom_bond_atom_site_label_1
_geom_bond_atom_site_label_2
_geom_bond_distance
_geom_bond_publ_flag
C1 C4 1.530(3) yes
C1 H11 0.967 no
C1 H13 0.972 no
C1 H12 0.967 no
C2 C4 1.537(4) yes
C2 H21 0.971 no
C2 H23 0.965 no
C2 H22 0.974 no
C3 C4 1.538(4) yes
C3 H31 0.967 no
C3 H33 0.974 no
C3 H32 0.985 no
C4 C5 1.534(3) yes
C5 C6 1.394(3) yes
C5 C10 1.396(3) yes
C6 C7 1.395(3) yes
C6 H61 0.929 no
C7 C8 1.397(3) yes
C7 C11 1.508(3) yes
C8 C9 1.385(3) yes
C8 H81 0.950 no
C9 C10 1.401(3) yes
C9 C42 1.507(3) yes
C10 H101 0.943 no
C11 O12 1.230(3) yes
C11 N13 1.337(3) yes
N13 C14 1.463(3) yes
N13 H131 0.854 no
C14 C15 1.513(4) yes
C14 H142 0.966 no
C14 H141 0.976 no
C15 C16 1.385(6) yes
C15 C20 1.395(6) yes
C16 C17 1.390(5) yes
C16 H161 0.933 no
C17 C18 1.362(6) yes
C17 H171 0.937 no
C18 C19 1.382(7) yes
C18 O21 1.358(6) yes
C19 C20 1.391(6) yes
C19 H191 0.935 no
C20 H201 0.936 no
O21 C22 1.410(4) yes
C22 C23 1.500(4) yes
C22 H221 0.967 no
C22 H222 0.965 no
C23 O24 1.434(4) yes
C23 H231 1.006 no
C23 H232 0.972 no
O24 C25 1.421(3) yes
C25 C26 1.502(4) yes
C25 H252 0.975 no
C25 H251 0.980 no
C26 O27 1.417(3) yes
C26 H262 0.979 no
C26 H261 0.988 no
O27 C28 1.417(3) yes
C28 C29 1.499(4) yes
C28 H282 0.991 no
C28 H281 0.974 no
C29 O30 1.407(3) yes
C29 H291 0.985 no
C29 H292 0.979 no
O30 C31 1.417(7) yes
C31 C32 1.509(6) yes
C31 H312 0.978 no
C31 H311 0.962 no
C32 O33 1.408(5) yes
C32 H321 0.967 no
C32 H322 0.975 no
O33 C34 1.375(5) yes
C34 C35 1.335(6) yes
C34 C39 1.347(6) yes
C35 C36 1.399(6) yes
C35 H351 0.932 no
C38 C37 1.382(6) yes
C38 C39 1.391(6) yes
C38 H381 0.938 no
C40 N41 1.466(3) yes
C40 C37 1.526(4) yes
C40 H401 0.977 no
C40 H402 1.006 no
N41 C42 1.339(3) yes
N41 H411 0.872 no
C42 O43 1.234(3) yes
C115 C120 1.369(8) yes
C115 C116 1.376(8) yes
C120 C119 1.394(7) yes
C120 H1201 0.936 no
C119 C118 1.392(8) yes
C119 H1191 0.932 no
C118 C117 1.390(8) yes
C117 C116 1.386(7) yes
C117 H1171 0.937 no
C116 H1161 0.932 no
C37 C36 1.394(6) yes
C36 H361 0.940 no
C39 H391 0.957 no
C135 C136 1.372(7) yes
C135 C134 1.387(7) yes
C135 H1351 0.941 no
C136 C137 1.374(8) yes
C136 H1361 0.935 no
C138 C139 1.374(8) yes
C138 C137 1.302(8) yes
C138 H1381 0.933 no
C139 C134 1.393(7) yes
C139 H1391 0.934 no
C134 O133 1.381(6) yes
O133 C132 1.420(7) yes
C132 C131 1.538(8) yes
C132 H1321 0.968 no
C132 H1322 0.975 no
C131 H1312 0.971 no
C131 H1311 0.971 no

loop_
_geom_hbond_atom_site_label_D
_geom_hbond_atom_site_label_H
_geom_hbond_atom_site_label_A
_geom_hbond_site_symmetry_A
_geom_hbond_angle_DHA
_geom_hbond_distance_DH
_geom_hbond_distance_HA
_geom_hbond_distance_DA
_geom_hbond_publ_flag
C8 H81 O21 2_666 176.20(7) 0.950 2.540 3.489(7) yes
C19 H191 C135 3_554 130.7(2) 0.935 1.970 2.675(7) yes
C20 H201 C136 3_554 124.19(16) 0.936 2.550 3.172(7) yes
C22 H222 O133 3_554 169.37(15) 0.965 2.527 3.480(7) yes
C23 H232 O12 2_665 173.32(10) 0.972 2.425 3.392(7) yes
C31 H311 O12 4_645 156.56(16) 0.962 2.524 3.428(7) yes
C32 H322 C120 4_645 139.2(2) 0.975 2.268 3.073(7) yes
C35 H351 C120 4_645 143.5(2) 0.932 2.556 3.351(7) yes
C35 H351 C119 4_645 123.2(2) 0.932 2.255 2.873(7) yes
C38 H381 C138 3_555 149.8(2) 0.938 2.265 3.111(7) yes
C117 H1171 C136 4_656 141.76(18) 0.937 2.565 3.351(7) yes
C116 H1161 C135 4_656 132.7(2) 0.932 2.275 2.987(7) yes
C39 H391 C139 3_555 124.2(2) 0.957 2.520 3.158(7) yes
C135 H1351 C19 3_555 144.9(2) 0.941 1.849 2.675(7) yes
C135 H1351 C20 3_555 121.48(16) 0.941 2.557 3.152(7) yes
C139 H1391 C16 2_666 135.3(2) 0.934 2.544 3.275(7) yes
C139 H1391 C39 3_554 124.8(2) 0.934 2.530 3.158(7) yes
N41 H411 O43 3_554 162.19(8) 0.872 2.003 2.845(7) yes
N13 H131 O21 2_666 140.51(6) 0.854 2.597 3.301(7) yes
N13 H131 O24 2_666 144.65(8) 0.854 2.219 2.957(7) yes
